data_7200443
loop_
_publ_author_name
'Koner, Rajesh'
'Goldberg, Israel'

_publ_section_title
;
 Supramolecular reactivity of naphthalene-1,4,5,8-tetracarboxylic acid
 towards transition metal ions: coordination polymers and discrete
 complexes with CuII, NiII and CoII
;
_journal_issue 2
_journal_name_full CrystEngComm
_journal_page_first 367
_journal_paper_doi 10.1039/b815885a
_journal_volume 11
_journal_year 2009
_chemical_formula_moiety 'C24 H22 Cu2 N2 O12, 2(H2 O), (C5 H5 N)'
_chemical_formula_sum 'C29 H31 Cu2 N3 O14'
_chemical_formula_weight 772.65
_chemical_name_systematic
;
?
;
_space_group_IT_number 15
_symmetry_cell_setting monoclinic
_symmetry_space_group_name_Hall '-C 2yc'
_symmetry_space_group_name_H-M 'C 1 2/c 1'
_atom_sites_solution_hydrogens geom
_atom_sites_solution_primary direct
_atom_sites_solution_secondary difmap
_audit_creation_method SHELXL-97
_cell_angle_alpha 90.00
_cell_angle_beta 91.7568(10)
_cell_angle_gamma 90.00
_cell_formula_units_Z 4
_cell_length_a 22.0620(4)
_cell_length_b 11.0025(4)
_cell_length_c 13.1831(8)
_cell_measurement_reflns_used 7166
_cell_measurement_temperature 110(2)
_cell_measurement_theta_max 27.83
_cell_measurement_theta_min 2.60
_cell_volume 3198.5(2)
_computing_cell_refinement Denzo
_computing_data_collection 'Collect, Nonius B.V.'
_computing_data_reduction 'Denzo and Scalepack'
_computing_structure_refinement 'SHELXL-97 (Sheldrick, 1997)'
_computing_structure_solution SIR-97
_diffrn_ambient_temperature 110(2)
_diffrn_detector_area_resol_mean 12.8
_diffrn_measured_fraction_theta_full 0.996
_diffrn_measured_fraction_theta_max 0.996
_diffrn_measurement_device_type 'Nonius KappaCCD'
_diffrn_measurement_method '0.8 deg. \f and \w scans'
_diffrn_radiation_monochromator graphite
_diffrn_radiation_source 'fine-focus sealed tube'
_diffrn_radiation_type MoK\a
_diffrn_radiation_wavelength 0.71073
_diffrn_reflns_av_R_equivalents 0.0510
_diffrn_reflns_av_sigmaI/netI 0.0402
_diffrn_reflns_limit_h_max 28
_diffrn_reflns_limit_h_min -28
_diffrn_reflns_limit_k_max 0
_diffrn_reflns_limit_k_min -14
_diffrn_reflns_limit_l_max 17
_diffrn_reflns_limit_l_min 0
_diffrn_reflns_number 26262
_diffrn_reflns_theta_full 27.83
_diffrn_reflns_theta_max 27.83
_diffrn_reflns_theta_min 2.60
_diffrn_standards_number 0
_exptl_absorpt_coefficient_mu 1.404
_exptl_absorpt_correction_T_max 0.7666
_exptl_absorpt_correction_T_min 0.6781
_exptl_absorpt_correction_type multi-scan
_exptl_absorpt_process_details 'Blessing, 1995'
_exptl_crystal_colour blue
_exptl_crystal_density_diffrn 1.605
_exptl_crystal_density_method 'not measured'
_exptl_crystal_description prism
_exptl_crystal_F_000 1584
_exptl_crystal_size_max 0.30
_exptl_crystal_size_mid 0.30
_exptl_crystal_size_min 0.20
_refine_diff_density_max 1.874
_refine_diff_density_min -0.863
_refine_diff_density_rms 0.127
_refine_ls_extinction_method none
_refine_ls_goodness_of_fit_ref 1.128
_refine_ls_hydrogen_treatment constr
_refine_ls_matrix_type full
_refine_ls_number_parameters 251
_refine_ls_number_reflns 3793
_refine_ls_number_restraints 24
_refine_ls_restrained_S_all 1.153
_refine_ls_R_factor_all 0.0751
_refine_ls_R_factor_gt 0.0554
_refine_ls_shift/su_max 0.000
_refine_ls_shift/su_mean 0.000
_refine_ls_structure_factor_coef Fsqd
_refine_ls_weighting_details 'calc w=1/[\s^2^(Fo^2^)+(0.0960P)^2^+5.8097P] where P=(Fo^2^+2Fc^2^)/3'
_refine_ls_weighting_scheme calc
_refine_ls_wR_factor_gt 0.1507
_refine_ls_wR_factor_ref 0.1640
_reflns_number_gt 2928
_reflns_number_total 3793
_reflns_threshold_expression >2sigma(I)
_cod_data_source_file b815885a.txt
_cod_data_source_block Comp2ra3
_cod_original_sg_symbol_H-M 'C 2/c'
_cod_database_code 7200443

loop_
_symmetry_equiv_pos_as_xyz
'x, y, z'
'-x, y, -z+1/2'
'x+1/2, y+1/2, z'
'-x+1/2, y+1/2, -z+1/2'
'-x, -y, -z'
'x, -y, z-1/2'
'-x+1/2, -y+1/2, -z'
'x+1/2, -y+1/2, z-1/2'

loop_
_atom_site_label
_atom_site_type_symbol
_atom_site_fract_x
_atom_site_fract_y
_atom_site_fract_z
_atom_site_U_iso_or_equiv
_atom_site_adp_type
_atom_site_occupancy
_atom_site_symmetry_multiplicity
_atom_site_calc_flag
_atom_site_refinement_flags
_atom_site_disorder_assembly
_atom_site_disorder_group
Cu1 Cu 0.072274(17) 0.32914(3) 0.11665(3) 0.01366(17) Uani 1 1 d . . .
O2 O 0.06701(10) 0.5099(2) 0.11906(16) 0.0142(5) Uani 1 1 d . . .
C3 C 0.05820(14) 0.5651(3) 0.2027(3) 0.0142(7) Uani 1 1 d . . .
O4 O 0.06429(11) 0.5193(2) 0.28878(18) 0.0178(5) Uani 1 1 d . . .
C5 C 0.04536(15) 0.6996(3) 0.1942(2) 0.0140(6) Uani 1 1 d . . .
C6 C 0.08567(16) 0.7640(3) 0.1371(3) 0.0163(7) Uani 1 1 d . . .
H6 H 0.1137 0.7217 0.0967 0.020 Uiso 1 1 d R . .
C7 C 0.08555(15) 0.8915(3) 0.1380(3) 0.0158(7) Uani 1 1 d . . .
H7 H 0.1137 0.9342 0.0981 0.019 Uiso 1 1 d R . .
C8 C 0.04595(14) 0.9553(3) 0.1950(2) 0.0123(6) Uani 1 1 d . . .
C9 C 0.0000 0.8924(4) 0.2500 0.0114(8) Uani 1 2 d S . .
C10 C 0.0000 0.7616(4) 0.2500 0.0123(9) Uani 1 2 d S . .
C11 C 0.05866(14) 1.0895(3) 0.2074(3) 0.0146(7) Uani 1 1 d . . .
O12 O 0.06489(11) 1.1308(2) 0.29446(18) 0.0179(5) Uani 1 1 d . . .
O13 O 0.06656(10) 1.1484(2) 0.12488(17) 0.0146(5) Uani 1 1 d . . .
N14 N 0.16115(13) 0.3270(2) 0.1511(2) 0.0154(6) Uani 1 1 d D . .
C15A C 0.1923(3) 0.2323(6) 0.1948(6) 0.0280(17) Uani 0.50 1 d PD A 1
H15A H 0.1693 0.1652 0.2176 0.034 Uiso 0.50 1 calc PR A 1
C16A C 0.2547(3) 0.2264(7) 0.2083(7) 0.039(2) Uani 0.50 1 d PD A 1
H16A H 0.2741 0.1554 0.2344 0.046 Uiso 0.50 1 calc PR A 1
C15B C 0.1961(2) 0.2385(5) 0.1065(5) 0.0221(15) Uani 0.50 1 d PD A 2
H15B H 0.1774 0.1804 0.0624 0.026 Uiso 0.50 1 calc PR A 2
C16B C 0.2585(3) 0.2339(5) 0.1259(6) 0.0243(16) Uani 0.50 1 d PD A 2
H16B H 0.2816 0.1682 0.1008 0.029 Uiso 0.50 1 calc PR A 2
C17 C 0.28715(18) 0.3265(3) 0.1828(3) 0.0376(11) Uani 1 1 d D . .
H17 H 0.3294 0.3289 0.1987 0.045 Uiso 1 1 calc R A 1
C18A C 0.2593(3) 0.4278(5) 0.1327(6) 0.0266(16) Uani 0.50 1 d PD A 1
H18A H 0.2827 0.4942 0.1096 0.032 Uiso 0.50 1 calc PR A 1
C19A C 0.1960(2) 0.4255(5) 0.1187(6) 0.0223(15) Uani 0.50 1 d PD A 1
H19A H 0.1763 0.4925 0.0864 0.027 Uiso 0.50 1 calc PR A 1
C18B C 0.2503(3) 0.3955(7) 0.2449(6) 0.0332(18) Uani 0.50 1 d PD A 2
H18B H 0.2675 0.4389 0.3010 0.040 Uiso 0.50 1 calc PR A 2
C19B C 0.1883(3) 0.4001(6) 0.2239(5) 0.0265(16) Uani 0.50 1 d PD A 2
H19B H 0.1641 0.4550 0.2607 0.032 Uiso 0.50 1 calc PR A 2
O20 O -0.01615(13) 0.3317(2) 0.0858(2) 0.0291(6) Uani 1 1 d D . .
H20A H -0.0367 0.2606 0.0924 0.044 Uiso 1 1 d RD A .
H20B H -0.0378 0.3849 0.1235 0.044 Uiso 1 1 d RD . .
O21 O 0.09605(12) 0.3231(2) -0.05177(19) 0.0203(5) Uani 1 1 d D . .
H21A H 0.0946 0.2476 -0.0766 0.030 Uiso 1 1 d RD A .
H21B H 0.0753 0.3688 -0.0970 0.030 Uiso 1 1 d RD . .
O22 O 0.40470(12) 0.4302(2) 0.0689(2) 0.0253(6) Uani 1 1 d D . .
H22A H 0.4210 0.4953 0.1001 0.038 Uiso 1 1 d RD . .
H22B H 0.4208 0.4224 0.0075 0.038 Uiso 1 1 d RD . .
C23 C 0.2382(4) 0.2067(10) 0.4931(8) 0.047(3) Uiso 0.50 1 d PD . .
H23 H 0.2394 0.1209 0.5009 0.056 Uiso 0.50 1 d PR . .
C24 C 0.1912(4) 0.2642(7) 0.4396(8) 0.045(2) Uiso 0.50 1 d PD . .
H24 H 0.1615 0.2146 0.4063 0.054 Uiso 0.50 1 d PR . .
C25 C 0.1848(5) 0.3884(7) 0.4316(9) 0.062(3) Uiso 0.50 1 d PD . .
H25 H 0.1511 0.4251 0.3970 0.075 Uiso 0.50 1 d PR . .
C26 C 0.2309(5) 0.4558(11) 0.4772(9) 0.068(3) Uiso 0.50 1 d PD . .
H26 H 0.2302 0.5419 0.4713 0.082 Uiso 0.50 1 d PR . .
C27 C 0.2785(5) 0.4009(8) 0.5316(10) 0.069(3) Uiso 0.50 1 d PD . .
H27 H 0.3080 0.4487 0.5672 0.083 Uiso 0.50 1 d PR . .
N28 N 0.2819(4) 0.2786(8) 0.5333(8) 0.054(2) Uiso 0.50 1 d PD . .

loop_
_atom_site_aniso_label
_atom_site_aniso_U_11
_atom_site_aniso_U_22
_atom_site_aniso_U_33
_atom_site_aniso_U_23
_atom_site_aniso_U_13
_atom_site_aniso_U_12
Cu1 0.0167(3) 0.0064(2) 0.0179(3) -0.00040(14) 0.00079(16) 0.00026(14)
O2 0.0174(12) 0.0068(10) 0.0185(12) -0.0011(8) 0.0025(9) -0.0001(8)
C3 0.0139(16) 0.0085(14) 0.0202(17) -0.0008(12) 0.0025(13) 0.0004(11)
O4 0.0241(13) 0.0102(11) 0.0191(12) 0.0024(9) 0.0013(10) 0.0018(9)
C5 0.0176(16) 0.0085(13) 0.0157(16) 0.0007(12) -0.0029(13) -0.0012(12)
C6 0.0172(17) 0.0142(16) 0.0174(16) -0.0002(12) 0.0022(13) 0.0027(12)
C7 0.0171(16) 0.0132(15) 0.0171(16) 0.0017(12) 0.0017(13) -0.0010(12)
C8 0.0147(15) 0.0087(14) 0.0136(15) -0.0015(11) -0.0011(12) 0.0007(11)
C9 0.014(2) 0.0081(19) 0.012(2) 0.000 -0.0016(17) 0.000
C10 0.015(2) 0.008(2) 0.013(2) 0.000 -0.0026(18) 0.000
C11 0.0106(15) 0.0116(15) 0.0215(17) -0.0006(12) 0.0008(13) 0.0006(11)
O12 0.0216(13) 0.0117(11) 0.0206(13) -0.0025(9) 0.0033(10) -0.0012(9)
O13 0.0190(12) 0.0083(10) 0.0166(12) 0.0020(8) 0.0025(9) -0.0006(8)
N14 0.0170(14) 0.0117(13) 0.0177(14) -0.0021(10) 0.0007(11) 0.0009(10)
C15A 0.021(4) 0.027(4) 0.036(5) 0.007(3) -0.002(3) 0.000(3)
C16A 0.022(4) 0.057(6) 0.036(5) 0.016(4) -0.005(4) 0.008(4)
C15B 0.017(4) 0.018(3) 0.031(4) -0.004(3) 0.001(3) 0.003(3)
C16B 0.019(4) 0.021(4) 0.033(5) 0.003(3) 0.003(3) 0.009(3)
C17 0.0156(19) 0.052(3) 0.045(3) -0.018(2) -0.0055(18) 0.0048(17)
C18A 0.022(4) 0.023(4) 0.035(4) -0.002(3) 0.002(3) -0.006(3)
C19A 0.023(4) 0.010(3) 0.034(4) 0.000(3) -0.001(3) 0.003(3)
C18B 0.026(4) 0.042(4) 0.031(4) -0.011(4) 0.000(3) 0.000(3)
C19B 0.029(4) 0.021(3) 0.029(4) -0.002(3) -0.005(3) 0.002(3)
O20 0.0310(15) 0.0186(14) 0.0376(17) -0.0025(10) 0.0024(13) -0.0026(10)
O21 0.0275(14) 0.0170(12) 0.0162(12) 0.0004(9) -0.0010(10) 0.0025(9)
O22 0.0327(15) 0.0221(13) 0.0211(13) -0.0050(10) 0.0012(11) -0.0007(11)

loop_
_atom_type_symbol
_atom_type_description
_atom_type_scat_dispersion_real
_atom_type_scat_dispersion_imag
_atom_type_scat_source
C C 0.0033 0.0016 'International Tables Vol C Tables 4.2.6.8 and 6.1.1.4'
H H 0.0000 0.0000 'International Tables Vol C Tables 4.2.6.8 and 6.1.1.4'
Cu Cu 0.3201 1.2651 'International Tables Vol C Tables 4.2.6.8 and 6.1.1.4'
O O 0.0106 0.0060 'International Tables Vol C Tables 4.2.6.8 and 6.1.1.4'
N N 0.0061 0.0033 'International Tables Vol C Tables 4.2.6.8 and 6.1.1.4'

loop_
_geom_angle_atom_site_label_1
_geom_angle_atom_site_label_2
_geom_angle_atom_site_label_3
_geom_angle
_geom_angle_site_symmetry_1
_geom_angle_site_symmetry_3
_geom_angle_publ_flag
O20 Cu1 O2 86.08(9) . . ?
O20 Cu1 O13 87.81(9) . 1_545 ?
O2 Cu1 O13 171.84(10) . 1_545 ?
O20 Cu1 N14 178.73(11) . . ?
O2 Cu1 N14 93.75(9) . . ?
O13 Cu1 N14 92.24(9) 1_545 . ?
O20 Cu1 O21 93.12(11) . . ?
O2 Cu1 O21 93.40(8) . . ?
O13 Cu1 O21 92.33(8) 1_545 . ?
N14 Cu1 O21 88.15(10) . . ?
C3 O2 Cu1 119.9(2) . . ?
O4 C3 O2 125.3(3) . . ?
O4 C3 C5 118.6(3) . . ?
O2 C3 C5 115.8(3) . . ?
C6 C5 C10 120.5(3) . . ?
C6 C5 C3 114.9(3) . . ?
C10 C5 C3 124.2(3) . . ?
C5 C6 C7 120.5(3) . . ?
C5 C6 H6 119.7 . . ?
C7 C6 H6 119.8 . . ?
C8 C7 C6 121.4(3) . . ?
C8 C7 H7 119.4 . . ?
C6 C7 H7 119.2 . . ?
C7 C8 C9 120.1(3) . . ?
C7 C8 C11 116.3(3) . . ?
C9 C8 C11 123.1(3) . . ?
C10 C9 C8 118.72(19) . . ?
C10 C9 C8 118.72(19) . 2 ?
C8 C9 C8 122.6(4) . 2 ?
C5 C10 C5 123.1(4) . 2 ?
C5 C10 C9 118.46(19) . . ?
C5 C10 C9 118.46(19) 2 . ?
O12 C11 O13 125.9(3) . . ?
O12 C11 C8 118.3(3) . . ?
O13 C11 C8 115.6(3) . . ?
C11 O13 Cu1 124.0(2) . 1_565 ?
C15A N14 C19B 87.1(5) . . ?
C15A N14 C15B 50.4(5) . . ?
C19B N14 C15B 118.1(4) . . ?
C15A N14 C19A 116.3(4) . . ?
C19B N14 C19A 61.9(5) . . ?
C15B N14 C19A 95.5(5) . . ?
C15A N14 Cu1 125.6(3) . . ?
C19B N14 Cu1 123.7(3) . . ?
C15B N14 Cu1 117.9(3) . . ?
C19A N14 Cu1 117.7(3) . . ?
N14 C15A C16A 125.1(6) . . ?
N14 C15A H15A 117.4 . . ?
C16A C15A H15A 117.4 . . ?
C17 C16A C15A 117.3(6) . . ?
C17 C16A H16A 121.4 . . ?
C15A C16A H16A 121.4 . . ?
N14 C15B C16B 120.5(5) . . ?
N14 C15B H15B 119.7 . . ?
C16B C15B H15B 119.7 . . ?
C15B C16B C17 119.8(5) . . ?
C15B C16B H16B 120.1 . . ?
C17 C16B H16B 120.1 . . ?
C16A C17 C18B 88.5(6) . . ?
C16A C17 C16B 46.6(5) . . ?
C18B C17 C16B 116.6(5) . . ?
C16A C17 C18A 121.7(5) . . ?
C18B C17 C18A 66.2(5) . . ?
C16B C17 C18A 98.0(5) . . ?
C16A C17 H17 119.2 . . ?
C18B C17 H17 116.1 . . ?
C16B C17 H17 124.1 . . ?
C18A C17 H17 119.2 . . ?
C19A C18A C17 117.4(5) . . ?
C19A C18A H18A 121.3 . . ?
C17 C18A H18A 121.3 . . ?
C18A C19A N14 121.8(5) . . ?
C18A C19A H19A 119.1 . . ?
N14 C19A H19A 119.1 . . ?
C19B C18B C17 119.4(6) . . ?
C19B C18B H18B 120.3 . . ?
C17 C18B H18B 120.3 . . ?
N14 C19B C18B 121.5(6) . . ?
N14 C19B H19B 119.2 . . ?
C18B C19B H19B 119.2 . . ?
Cu1 O20 H20A 117.4 . . ?
Cu1 O20 H20B 115.2 . . ?
H20A O20 H20B 103.2 . . ?
Cu1 O21 H21A 112.0 . . ?
Cu1 O21 H21B 120.0 . . ?
H21A O21 H21B 105.4 . . ?
H22A O22 H22B 109.2 . . ?
N28 C23 C24 116.6(11) . . ?
N28 C23 H23 121.7 . . ?
C24 C23 H23 121.7 . . ?
C25 C24 C23 124.4(9) . . ?
C25 C24 H24 117.8 . . ?
C23 C24 H24 117.8 . . ?
C24 C25 C26 115.2(10) . . ?
C24 C25 H25 122.4 . . ?
C26 C25 H25 122.4 . . ?
C25 C26 C27 121.6(11) . . ?
C25 C26 H26 119.2 . . ?
C27 C26 H26 119.1 . . ?
N28 C27 C26 118.9(11) . . ?
N28 C27 H27 120.5 . . ?
C26 C27 H27 120.6 . . ?
C23 N28 C27 122.9(11) . . ?

loop_
_geom_bond_atom_site_label_1
_geom_bond_atom_site_label_2
_geom_bond_distance
_geom_bond_site_symmetry_2
_geom_bond_publ_flag
Cu1 O20 1.981(3) . ?
Cu1 O2 1.992(2) . ?
Cu1 O13 1.996(2) 1_545 ?
Cu1 N14 1.999(3) . ?
Cu1 O21 2.298(3) . ?
O2 C3 1.279(4) . ?
C3 O4 1.245(4) . ?
C3 C5 1.510(4) . ?
C5 C6 1.379(5) . ?
C5 C10 1.433(4) . ?
C6 C7 1.403(5) . ?
C6 H6 0.9500 . ?
C7 C8 1.365(5) . ?
C7 H7 0.9500 . ?
C8 C9 1.441(4) . ?
C8 C11 1.511(4) . ?
C9 C10 1.438(6) . ?
C9 C8 1.441(4) 2 ?
C10 C5 1.433(4) 2 ?
C11 O12 1.238(4) . ?
C11 O13 1.283(4) . ?
O13 Cu1 1.996(2) 1_565 ?
N14 C15A 1.366(4) . ?
N14 C19B 1.376(4) . ?
N14 C15B 1.384(4) . ?
N14 C19A 1.404(4) . ?
C15A C16A 1.385(5) . ?
C15A H15A 0.9500 . ?
C16A C17 1.361(5) . ?
C16A H16A 0.9500 . ?
C15B C16B 1.393(5) . ?
C15B H15B 0.9500 . ?
C16B C17 1.403(4) . ?
C16B H16B 0.9500 . ?
C17 C18B 1.396(5) . ?
C17 C18A 1.425(5) . ?
C17 H17 0.9500 . ?
C18A C19A 1.403(5) . ?
C18A H18A 0.9500 . ?
C19A H19A 0.9500 . ?
C18B C19B 1.388(5) . ?
C18B H18B 0.9500 . ?
C19B H19B 0.9500 . ?
O20 H20A 0.9101 . ?
O20 H20B 0.9120 . ?
O21 H21A 0.8934 . ?
O21 H21B 0.8956 . ?
O22 H22A 0.8953 . ?
O22 H22B 0.8976 . ?
C23 N28 1.344(5) . ?
C23 C24 1.388(5) . ?
C23 H23 0.9500 . ?
C24 C25 1.377(5) . ?
C24 H24 0.9500 . ?
C25 C26 1.383(5) . ?
C25 H25 0.9500 . ?
C26 C27 1.390(5) . ?
C26 H26 0.9500 . ?
C27 N28 1.347(5) . ?
C27 H27 0.9500 . ?

loop_
_geom_hbond_atom_site_label_D
_geom_hbond_atom_site_label_H
_geom_hbond_atom_site_label_A
_geom_hbond_distance_DH
_geom_hbond_distance_HA
_geom_hbond_distance_DA
_geom_hbond_angle_DHA
_geom_hbond_site_symmetry_A
O20 H20A O12 0.91 2.17 2.939(4) 141.8 2_545
O20 H20B O4 0.91 1.98 2.869(4) 165.4 2
O21 H21A O22 0.89 1.96 2.797(3) 155.4 7
O21 H21B O4 0.90 1.95 2.797(3) 156.3 6_565
O22 H22A O12 0.90 2.06 2.914(3) 160.3 4_545
O22 H22B O13 0.90 1.94 2.788(3) 157.2 7_565
